data_1550601
loop_
_publ_author_name
'Sharma, Mahendra Kumar'
'Sinhababu, Soumen'
'Mahawar, Pritam'
'Mukherjee, Goutam'
'Pandey, Bhawana'
'Rajaraman, Gopalan'
'Selvarajan, Nagendran'

_publ_section_title
;
 Donor-Acceptor-Stabilized Germanium Analogues of Acid Chloride, Ester,
 and Acyl Pyrrole Compounds: Synthesis and Reactivity
;
_journal_name_full 'Chemical Science'
_journal_paper_doi 10.1039/C8SC05380D
_journal_year 2019
_chemical_formula_moiety 'C42 H58 Ge2 N6 O2'
_chemical_formula_sum 'C42 H58 Ge2 N6 O2'
_chemical_formula_weight 824.16
_chemical_name_systematic
; 
 ? 
;
_space_group_IT_number 14
_symmetry_cell_setting monoclinic
_symmetry_space_group_name_Hall '-P 2yn'
_symmetry_space_group_name_H-M 'P 1 21/n 1'
_atom_sites_solution_hydrogens geom
_atom_sites_solution_primary direct
_atom_sites_solution_secondary difmap
_audit_creation_method SHELXL-97
_audit_update_record
;
2018-06-22 deposited with the CCDC.    2019-02-18 downloaded from the CCDC.
;
_cell_angle_alpha 90.00
_cell_angle_beta 91.027(14)
_cell_angle_gamma 90.00
_cell_formula_units_Z 2
_cell_length_a 9.571(4)
_cell_length_b 13.665(7)
_cell_length_c 15.943(7)
_cell_measurement_reflns_used 1297
_cell_measurement_temperature 293(2)
_cell_measurement_theta_max 21.561
_cell_measurement_theta_min 2.5975
_cell_volume 2084.8(17)
_computing_cell_refinement 'Bruker SMART'
_computing_data_collection 'Bruker SMART'
_computing_data_reduction 'Bruker SAINT'
_computing_molecular_graphics 'Bruker SHELXTL'
_computing_publication_material 'Bruker SHELXTL'
_computing_structure_refinement 'SHELXL-97 (Sheldrick, 1997)'
_computing_structure_solution 'SHELXS-97 (Sheldrick, 1990)'
_diffrn_ambient_temperature 293(2)
_diffrn_measured_fraction_theta_full 0.998
_diffrn_measured_fraction_theta_max 0.998
_diffrn_measurement_device_type 'CCD area detector'
_diffrn_measurement_method 'phi and omega scans'
_diffrn_radiation_monochromator graphite
_diffrn_radiation_source 'fine-focus sealed tube'
_diffrn_radiation_type MoK\a
_diffrn_radiation_wavelength 0.71073
_diffrn_reflns_av_R_equivalents 0.0270
_diffrn_reflns_av_sigmaI/netI 0.0506
_diffrn_reflns_limit_h_max 10
_diffrn_reflns_limit_h_min -11
_diffrn_reflns_limit_k_max 6
_diffrn_reflns_limit_k_min -16
_diffrn_reflns_limit_l_max 17
_diffrn_reflns_limit_l_min -15
_diffrn_reflns_number 4960
_diffrn_reflns_theta_full 25.00
_diffrn_reflns_theta_max 25.00
_diffrn_reflns_theta_min 1.96
_exptl_absorpt_coefficient_mu 1.483
_exptl_absorpt_correction_T_max 0.792
_exptl_absorpt_correction_T_min 0.630
_exptl_absorpt_correction_type multi-scan
_exptl_absorpt_process_details '(SADABS; Bruker, 2000)'
_exptl_crystal_colour yellow
_exptl_crystal_density_diffrn 1.313
_exptl_crystal_density_method 'not measured'
_exptl_crystal_description block
_exptl_crystal_F_000 864.0
_exptl_crystal_size_max 0.350
_exptl_crystal_size_mid 0.265
_exptl_crystal_size_min 0.157
_refine_diff_density_max 0.626
_refine_diff_density_min -0.870
_refine_diff_density_rms 0.250
_refine_ls_extinction_method none
_refine_ls_goodness_of_fit_ref 1.122
_refine_ls_hydrogen_treatment mixed
_refine_ls_matrix_type full
_refine_ls_number_parameters 239
_refine_ls_number_reflns 2853
_refine_ls_number_restraints 0
_refine_ls_restrained_S_all 1.122
_refine_ls_R_factor_all 0.0791
_refine_ls_R_factor_gt 0.0554
_refine_ls_shift/su_max 0.006
_refine_ls_shift/su_mean 0.001
_refine_ls_structure_factor_coef Fsqd
_refine_ls_weighting_details 'calc w=1/[\s^2^(Fo^2^)+(0.1225P)^2^+0.0000P] where P=(Fo^2^+2Fc^2^)/3'
_refine_ls_weighting_scheme calc
_refine_ls_wR_factor_gt 0.1524
_refine_ls_wR_factor_ref 0.1912
_reflns_number_gt 2226
_reflns_number_total 3667
_reflns_threshold_expression >2sigma(I)
_cod_data_source_file c8sc05380d2.cif
_cod_data_source_block Compound_8__sharma2m
_cod_depositor_comments
;
The following automatic conversions were performed:

'_symmetry_cell_setting' value 'Monoclinic' changed to 'monoclinic'
according to
/home/data/users/saulius/crontab/automatic-downloads/rss-feeds/RSC/lib/dictionaries/cif_core.dic
dictionary named 'cif_core.dic' version 2.4.2 from 2011-04-26.

Automatic conversion script
Id: cif_fix_values 4973 2017-02-22 13:04:09Z antanas 
;
_cod_original_cell_volume 2084.7(16)
_cod_original_sg_symbol_H-M 'P 21/n'
_cod_database_code 1550601

loop_
_symmetry_equiv_pos_as_xyz
'x, y, z'
'-x+1/2, y+1/2, -z+1/2'
'-x, -y, -z'
'x-1/2, -y-1/2, z-1/2'

loop_
_atom_site_label
_atom_site_type_symbol
_atom_site_fract_x
_atom_site_fract_y
_atom_site_fract_z
_atom_site_U_iso_or_equiv
_atom_site_adp_type
_atom_site_occupancy
_atom_site_symmetry_multiplicity
_atom_site_calc_flag
_atom_site_refinement_flags
Ge1 Ge 0.57364(6) 0.43861(4) 0.55076(4) 0.0444(3) Uani 1 1 d .
O1 O 0.4805(5) 0.5531(2) 0.5592(3) 0.0568(12) Uani 1 1 d .
N2 N 0.6588(5) 0.4588(3) 0.6637(3) 0.0486(14) Uani 1 1 d .
N1 N 0.7658(5) 0.4108(3) 0.5276(3) 0.0419(12) Uani 1 1 d .
C7 C 0.7926(7) 0.4370(3) 0.6728(4) 0.0459(18) Uani 1 1 d .
C9 C 0.5692(6) 0.4873(5) 0.7334(4) 0.0558(16) Uani 1 1 d .
H9A H 0.6028 0.4546 0.7839 0.067 Uiso 1 1 calc R
H9B H 0.4753 0.4637 0.7216 0.067 Uiso 1 1 calc R
C11 C 0.5616(9) 0.5967(6) 0.7511(5) 0.081(2) Uani 1 1 d .
H11 H 0.5235 0.6275 0.7001 0.097 Uiso 1 1 calc R
C16 C 0.4053(7) 0.2543(4) 0.5460(4) 0.0538(19) Uani 1 1 d .
C13 C 0.8845(10) 0.2683(7) 0.3350(5) 0.107(3) Uani 1 1 d .
H13A H 0.9073 0.2014 0.3231 0.161 Uiso 1 1 calc R
H13B H 0.9647 0.3088 0.3258 0.161 Uiso 1 1 calc R
H13C H 0.8088 0.2891 0.2989 0.161 Uiso 1 1 calc R
C2 C 0.9976(7) 0.3921(4) 0.5826(5) 0.0588(19) Uani 1 1 d .
H2 H 1.0220 0.3778 0.5278 0.071 Uiso 1 1 calc R
C17 C 0.4083(7) 0.1601(5) 0.5781(5) 0.074(2) Uani 1 1 d .
H17 H 0.4634 0.1479 0.6256 0.089 Uiso 1 1 calc R
C3 C 1.1100(9) 0.3897(5) 0.6389(6) 0.074(2) Uani 1 1 d .
H3 H 1.1964 0.3780 0.6151 0.089 Uiso 1 1 calc R
C8 C 0.8112(6) 0.3844(4) 0.4433(4) 0.0544(16) Uani 1 1 d .
H8A H 0.8954 0.4211 0.4316 0.065 Uiso 1 1 calc R
H8B H 0.7398 0.4057 0.4034 0.065 Uiso 1 1 calc R
C5 C 0.9982(10) 0.4213(5) 0.7728(6) 0.079(2) Uani 1 1 d .
H5 H 1.0162 0.4233 0.8303 0.094 Uiso 1 1 calc R
C4 C 1.1130(8) 0.4019(6) 0.7242(6) 0.079(2) Uani 1 1 d .
H4 H 1.1993 0.3966 0.7516 0.095 Uiso 1 1 calc R
C1 C 0.8574(7) 0.4113(3) 0.5915(5) 0.0494(18) Uani 1 1 d .
C12 C 0.7274(11) 0.2102(6) 0.4476(7) 0.127(4) Uani 1 1 d .
H12A H 0.7109 0.2124 0.5067 0.190 Uiso 1 1 calc R
H12B H 0.7531 0.1449 0.4318 0.190 Uiso 1 1 calc R
H12C H 0.6440 0.2291 0.4174 0.190 Uiso 1 1 calc R
C15 C 0.6945(10) 0.6458(6) 0.7705(6) 0.107(3) Uani 1 1 d .
H15A H 0.7244 0.6296 0.8266 0.160 Uiso 1 1 calc R
H15B H 0.6822 0.7153 0.7659 0.160 Uiso 1 1 calc R
H15C H 0.7638 0.6247 0.7316 0.160 Uiso 1 1 calc R
C6 C 0.8635(8) 0.4380(4) 0.7496(5) 0.062(2) Uani 1 1 d .
H6 H 0.8066 0.4533 0.7944 0.075 Uiso 1 1 calc R
C10 C 0.8405(8) 0.2774(5) 0.4274(5) 0.078(2) Uani 1 1 d .
H10 H 0.9215 0.2592 0.4624 0.094 Uiso 1 1 calc R
C14 C 0.4528(10) 0.6100(8) 0.8187(6) 0.125(4) Uani 1 1 d .
H14A H 0.4849 0.5792 0.8697 0.188 Uiso 1 1 calc R
H14B H 0.3663 0.5806 0.8006 0.188 Uiso 1 1 calc R
H14C H 0.4386 0.6786 0.8286 0.188 Uiso 1 1 calc R
C20 C 0.2469(8) 0.1966(6) 0.4418(5) 0.076(2) Uani 1 1 d .
H20 H 0.1901 0.2076 0.3948 0.091 Uiso 1 1 calc R
C18 C 0.3226(7) 0.2726(5) 0.4758(5) 0.0628(19) Uani 1 1 d .
H18 H 0.3183 0.3348 0.4523 0.075 Uiso 1 1 calc R
C21 C 0.2540(11) 0.1054(6) 0.4758(6) 0.103(3) Uani 1 1 d .
H21 H 0.2013 0.0553 0.4515 0.124 Uiso 1 1 calc R
C19 C 0.3356(11) 0.0852(6) 0.5440(7) 0.102(3) Uani 1 1 d .
H19 H 0.3411 0.0224 0.5663 0.123 Uiso 1 1 calc R
N3 N 0.4836(5) 0.3264(3) 0.5885(3) 0.0519(13) Uani 1 1 d .
H3A H 0.4914 0.3171 0.6418 0.062 Uiso 1 1 calc R

loop_
_atom_site_aniso_label
_atom_site_aniso_U_11
_atom_site_aniso_U_22
_atom_site_aniso_U_33
_atom_site_aniso_U_23
_atom_site_aniso_U_13
_atom_site_aniso_U_12
Ge1 0.0490(5) 0.0368(4) 0.0472(6) 0.0016(2) -0.0072(4) 0.0044(2)
O1 0.069(3) 0.040(2) 0.062(3) -0.0003(17) 0.002(3) 0.0165(18)
N2 0.057(3) 0.039(2) 0.051(4) 0.002(2) -0.002(3) 0.003(2)
N1 0.046(3) 0.041(2) 0.038(3) 0.0027(19) -0.014(3) 0.0030(19)
C7 0.061(5) 0.029(3) 0.046(5) 0.001(2) -0.012(4) 0.000(2)
C9 0.056(4) 0.066(4) 0.045(4) -0.002(3) -0.008(3) 0.007(3)
C11 0.098(6) 0.074(5) 0.071(6) -0.014(4) -0.001(5) 0.026(4)
C16 0.049(4) 0.048(3) 0.065(5) -0.006(3) 0.011(4) -0.010(3)
C13 0.112(7) 0.127(7) 0.083(6) -0.051(5) 0.017(6) -0.005(5)
C2 0.048(4) 0.056(4) 0.072(5) -0.011(3) -0.013(4) -0.003(3)
C17 0.074(5) 0.065(4) 0.083(6) 0.016(4) -0.035(4) -0.021(4)
C3 0.056(5) 0.074(5) 0.092(7) -0.003(4) -0.012(5) 0.008(3)
C8 0.048(4) 0.062(4) 0.053(4) 0.005(3) -0.006(3) 0.002(3)
C5 0.090(7) 0.078(5) 0.067(6) 0.001(4) -0.037(6) 0.008(4)
C4 0.058(5) 0.079(5) 0.099(8) 0.001(5) -0.043(6) 0.005(4)
C1 0.056(4) 0.028(2) 0.065(5) 0.004(2) 0.002(4) -0.002(2)
C12 0.146(9) 0.071(5) 0.165(10) -0.033(6) 0.050(8) -0.017(5)
C15 0.139(8) 0.064(5) 0.117(8) -0.032(5) -0.013(7) -0.004(5)
C6 0.059(5) 0.069(4) 0.057(6) -0.004(3) -0.029(5) 0.006(3)
C10 0.088(6) 0.070(4) 0.078(6) -0.025(4) 0.006(5) 0.006(4)
C14 0.138(9) 0.127(8) 0.111(8) -0.039(6) 0.020(7) 0.043(7)
C20 0.070(5) 0.090(6) 0.067(6) -0.010(4) -0.012(4) -0.018(4)
C18 0.062(5) 0.066(4) 0.060(5) 0.002(3) -0.018(4) -0.001(3)
C21 0.133(8) 0.083(6) 0.095(7) -0.024(5) 0.032(7) -0.060(6)
C19 0.164(10) 0.067(5) 0.075(7) 0.014(4) -0.015(7) -0.036(5)
N3 0.059(3) 0.056(3) 0.040(3) 0.010(2) -0.021(3) -0.011(2)

loop_
_atom_type_symbol
_atom_type_description
_atom_type_scat_dispersion_real
_atom_type_scat_dispersion_imag
_atom_type_scat_source
C C 0.0033 0.0016 'International Tables Vol C Tables 4.2.6.8 and 6.1.1.4'
H H 0.0000 0.0000 'International Tables Vol C Tables 4.2.6.8 and 6.1.1.4'
N N 0.0061 0.0033 'International Tables Vol C Tables 4.2.6.8 and 6.1.1.4'
O O 0.0106 0.0060 'International Tables Vol C Tables 4.2.6.8 and 6.1.1.4'
Ge Ge 0.1547 1.8001 'International Tables Vol C Tables 4.2.6.8 and 6.1.1.4'

loop_
_geom_angle_atom_site_label_1
_geom_angle_atom_site_label_2
_geom_angle_atom_site_label_3
_geom_angle
_geom_angle_site_symmetry_1
_geom_angle_site_symmetry_3
O1 Ge1 O1 83.4(2) . 3_666
O1 Ge1 N3 117.1(2) . .
O1 Ge1 N3 103.7(2) 3_666 .
O1 Ge1 N1 131.40(19) . .
O1 Ge1 N1 94.8(2) 3_666 .
N3 Ge1 N1 110.45(19) . .
O1 Ge1 N2 90.4(2) . .
O1 Ge1 N2 165.93(18) 3_666 .
N3 Ge1 N2 90.3(2) . .
N1 Ge1 N2 79.8(2) . .
O1 Ge1 Ge1 41.95(16) . 3_666
O1 Ge1 Ge1 41.49(11) 3_666 3_666
N3 Ge1 Ge1 117.63(16) . 3_666
N1 Ge1 Ge1 119.85(15) . 3_666
N2 Ge1 Ge1 131.09(13) . 3_666
Ge1 O1 Ge1 96.56(19) . 3_666
C7 N2 C9 123.8(6) . .
C7 N2 Ge1 116.7(4) . .
C9 N2 Ge1 119.2(4) . .
C1 N1 C8 120.0(5) . .
C1 N1 Ge1 118.2(4) . .
C8 N1 Ge1 121.7(4) . .
N2 C7 C6 123.5(6) . .
N2 C7 C1 112.1(6) . .
C6 C7 C1 124.4(6) . .
N2 C9 C11 115.5(5) . .
N2 C9 H9A 108.4 . .
C11 C9 H9A 108.4 . .
N2 C9 H9B 108.4 . .
C11 C9 H9B 108.4 . .
H9A C9 H9B 107.5 . .
C15 C11 C9 116.4(6) . .
C15 C11 C14 113.4(8) . .
C9 C11 C14 106.5(7) . .
C15 C11 H11 106.6 . .
C9 C11 H11 106.6 . .
C14 C11 H11 106.6 . .
C18 C16 C17 118.3(6) . .
C18 C16 N3 123.9(6) . .
C17 C16 N3 117.8(7) . .
C10 C13 H13A 109.5 . .
C10 C13 H13B 109.5 . .
H13A C13 H13B 109.5 . .
C10 C13 H13C 109.5 . .
H13A C13 H13C 109.5 . .
H13B C13 H13C 109.5 . .
C1 C2 C3 133.1(7) . .
C1 C2 H2 113.5 . .
C3 C2 H2 113.5 . .
C19 C17 C16 123.4(8) . .
C19 C17 H17 118.3 . .
C16 C17 H17 118.3 . .
C4 C3 C2 129.8(8) . .
C4 C3 H3 115.1 . .
C2 C3 H3 115.1 . .
N1 C8 C10 116.8(5) . .
N1 C8 H8A 108.1 . .
C10 C8 H8A 108.1 . .
N1 C8 H8B 108.1 . .
C10 C8 H8B 108.1 . .
H8A C8 H8B 107.3 . .
C6 C5 C4 129.9(9) . .
C6 C5 H5 115.1 . .
C4 C5 H5 115.1 . .
C3 C4 C5 125.3(8) . .
C3 C4 H4 117.3 . .
C5 C4 H4 117.3 . .
N1 C1 C2 123.4(6) . .
N1 C1 C7 112.8(6) . .
C2 C1 C7 123.8(7) . .
C10 C12 H12A 109.5 . .
C10 C12 H12B 109.5 . .
H12A C12 H12B 109.5 . .
C10 C12 H12C 109.5 . .
H12A C12 H12C 109.5 . .
H12B C12 H12C 109.5 . .
C11 C15 H15A 109.5 . .
C11 C15 H15B 109.5 . .
H15A C15 H15B 109.5 . .
C11 C15 H15C 109.5 . .
H15A C15 H15C 109.5 . .
H15B C15 H15C 109.5 . .
C5 C6 C7 133.4(8) . .
C5 C6 H6 113.3 . .
C7 C6 H6 113.3 . .
C12 C10 C8 115.6(6) . .
C12 C10 C13 112.1(7) . .
C8 C10 C13 107.0(6) . .
C12 C10 H10 107.3 . .
C8 C10 H10 107.3 . .
C13 C10 H10 107.3 . .
C11 C14 H14A 109.5 . .
C11 C14 H14B 109.5 . .
H14A C14 H14B 109.5 . .
C11 C14 H14C 109.5 . .
H14A C14 H14C 109.5 . .
H14B C14 H14C 109.5 . .
C21 C20 C18 120.9(8) . .
C21 C20 H20 119.6 . .
C18 C20 H20 119.6 . .
C20 C18 C16 118.3(7) . .
C20 C18 H18 120.8 . .
C16 C18 H18 120.8 . .
C19 C21 C20 122.0(8) . .
C19 C21 H21 119.0 . .
C20 C21 H21 119.0 . .
C17 C19 C21 117.1(8) . .
C17 C19 H19 121.5 . .
C21 C19 H19 121.5 . .
C16 N3 Ge1 131.8(4) . .
C16 N3 H3A 114.1 . .
Ge1 N3 H3A 114.1 . .

loop_
_geom_bond_atom_site_label_1
_geom_bond_atom_site_label_2
_geom_bond_distance
_geom_bond_site_symmetry_2
Ge1 O1 1.807(3) .
Ge1 O1 1.823(5) 3_666
Ge1 N3 1.864(4) .
Ge1 N1 1.920(5) .
Ge1 N2 1.983(5) .
Ge1 Ge1 2.7091(14) 3_666
O1 Ge1 1.823(5) 3_666
N2 C7 1.320(8) .
N2 C9 1.468(7) .
N1 C1 1.332(8) .
N1 C8 1.466(7) .
C7 C6 1.389(10) .
C7 C1 1.489(9) .
C9 C11 1.522(9) .
C9 H9A 0.9700 .
C9 H9B 0.9700 .
C11 C15 1.466(11) .
C11 C14 1.523(10) .
C11 H11 0.9800 .
C16 C18 1.382(9) .
C16 C17 1.386(9) .
C16 N3 1.405(8) .
C13 C10 1.543(10) .
C13 H13A 0.9600 .
C13 H13B 0.9600 .
C13 H13C 0.9600 .
C2 C1 1.377(8) .
C2 C3 1.389(10) .
C2 H2 0.9300 .
C17 C19 1.346(10) .
C17 H17 0.9300 .
C3 C4 1.370(11) .
C3 H3 0.9300 .
C8 C10 1.511(8) .
C8 H8A 0.9700 .
C8 H8B 0.9700 .
C5 C6 1.354(10) .
C5 C4 1.382(11) .
C5 H5 0.9300 .
C4 H4 0.9300 .
C12 C10 1.460(10) .
C12 H12A 0.9600 .
C12 H12B 0.9600 .
C12 H12C 0.9600 .
C15 H15A 0.9600 .
C15 H15B 0.9600 .
C15 H15C 0.9600 .
C6 H6 0.9300 .
C10 H10 0.9800 .
C14 H14A 0.9600 .
C14 H14B 0.9600 .
C14 H14C 0.9600 .
C20 C21 1.361(11) .
C20 C18 1.372(9) .
C20 H20 0.9300 .
C18 H18 0.9300 .
C21 C19 1.356(12) .
C21 H21 0.9300 .
C19 H19 0.9300 .
N3 H3A 0.8600 .

loop_
_geom_torsion_atom_site_label_1
_geom_torsion_atom_site_label_2
_geom_torsion_atom_site_label_3
_geom_torsion_atom_site_label_4
_geom_torsion
_geom_torsion_site_symmetry_1
_geom_torsion_site_symmetry_4
O1 Ge1 O1 Ge1 0.0 3_666 3_666
N3 Ge1 O1 Ge1 -102.1(2) . 3_666
N1 Ge1 O1 Ge1 90.7(3) . 3_666
N2 Ge1 O1 Ge1 167.3(2) . 3_666
O1 Ge1 N2 C7 -138.0(4) . .
O1 Ge1 N2 C7 -74.3(8) 3_666 .
N3 Ge1 N2 C7 104.9(4) . .
N1 Ge1 N2 C7 -5.9(4) . .
Ge1 Ge1 N2 C7 -126.8(3) 3_666 .
O1 Ge1 N2 C9 47.9(4) . .
O1 Ge1 N2 C9 111.6(7) 3_666 .
N3 Ge1 N2 C9 -69.3(4) . .
N1 Ge1 N2 C9 180.0(4) . .
Ge1 Ge1 N2 C9 59.1(4) 3_666 .
O1 Ge1 N1 C1 85.3(4) . .
O1 Ge1 N1 C1 170.8(4) 3_666 .
N3 Ge1 N1 C1 -82.6(4) . .
N2 Ge1 N1 C1 3.9(4) . .
Ge1 Ge1 N1 C1 135.7(3) 3_666 .
O1 Ge1 N1 C8 -98.0(5) . .
O1 Ge1 N1 C8 -12.5(4) 3_666 .
N3 Ge1 N1 C8 94.1(4) . .
N2 Ge1 N1 C8 -179.4(4) . .
Ge1 Ge1 N1 C8 -47.6(4) 3_666 .
C9 N2 C7 C6 0.4(8) . .
Ge1 N2 C7 C6 -173.5(4) . .
C9 N2 C7 C1 -179.7(4) . .
Ge1 N2 C7 C1 6.5(5) . .
C7 N2 C9 C11 90.9(7) . .
Ge1 N2 C9 C11 -95.4(6) . .
N2 C9 C11 C15 -58.1(9) . .
N2 C9 C11 C14 174.3(7) . .
C18 C16 C17 C19 0.5(11) . .
N3 C16 C17 C19 178.6(8) . .
C1 C2 C3 C4 3.6(13) . .
C1 N1 C8 C10 73.9(7) . .
Ge1 N1 C8 C10 -102.7(6) . .
C2 C3 C4 C5 -1.0(13) . .
C6 C5 C4 C3 -4.2(13) . .
C8 N1 C1 C2 3.0(7) . .
Ge1 N1 C1 C2 179.7(4) . .
C8 N1 C1 C7 -178.3(4) . .
Ge1 N1 C1 C7 -1.6(5) . .
C3 C2 C1 N1 179.1(6) . .
C3 C2 C1 C7 0.6(10) . .
N2 C7 C1 N1 -3.2(6) . .
C6 C7 C1 N1 176.7(5) . .
N2 C7 C1 C2 175.4(5) . .
C6 C7 C1 C2 -4.6(8) . .
C4 C5 C6 C7 3.6(13) . .
N2 C7 C6 C5 -177.8(6) . .
C1 C7 C6 C5 2.3(10) . .
N1 C8 C10 C12 53.8(10) . .
N1 C8 C10 C13 179.4(6) . .
C21 C20 C18 C16 -0.5(10) . .
C17 C16 C18 C20 0.4(9) . .
N3 C16 C18 C20 -177.6(5) . .
C18 C20 C21 C19 -0.3(13) . .
C16 C17 C19 C21 -1.2(14) . .
C20 C21 C19 C17 1.1(14) . .
C18 C16 N3 Ge1 -32.8(8) . .
C17 C16 N3 Ge1 149.1(5) . .
O1 Ge1 N3 C16 96.9(5) . .
O1 Ge1 N3 C16 7.3(6) 3_666 .
N1 Ge1 N3 C16 -93.3(6) . .
N2 Ge1 N3 C16 -172.5(5) . .
Ge1 Ge1 N3 C16 49.3(6) 3_666 .
